data_7026945
loop_
_publ_author_name
'Ebrahimpour, Parisa'
'Cushion, Michael'
'Haddow, Mairi F.'
'Hallett, Andrew J.'
'Wass, Duncan F.'

_publ_section_title
;
 Cu(I) complexes based on cis, cis-1,3,5-tris(arylideneamino)cyclohexane
 ligands: synthesis, structure and CO binding.
;
_journal_issue 45
_journal_name_full 'Dalton transactions (Cambridge, England : 2003)'
_journal_page_first 10910
_journal_page_last 10919
_journal_paper_doi 10.1039/c0dt00986e
_journal_volume 39
_journal_year 2010
_chemical_formula_moiety 'C34 H39 Cu N3 O7, F6 P, C H2 Cl2'
_chemical_formula_sum 'C35 H41 Cl2 Cu F6 N3 O7 P'
_chemical_formula_weight 895.13
_chemical_name_common 5.3
_chemical_name_systematic
;
?
;
_space_group_IT_number 15
_symmetry_cell_setting monoclinic
_symmetry_space_group_name_Hall '-C 2yc'
_symmetry_space_group_name_H-M 'C 1 2/c 1'
_atom_sites_solution_hydrogens geom
_atom_sites_solution_primary direct
_atom_sites_solution_secondary difmap
_audit_creation_method SHELXL-97
_cell_angle_alpha 90.00
_cell_angle_beta 125.248(2)
_cell_angle_gamma 90.00
_cell_formula_units_Z 8
_cell_length_a 27.2710(13)
_cell_length_b 16.6962(7)
_cell_length_c 21.3580(17)
_cell_measurement_reflns_used 9464
_cell_measurement_temperature 100(2)
_cell_measurement_theta_max 28.49
_cell_measurement_theta_min 2.22
_cell_volume 7941.8(8)
_computing_cell_refinement 'Bruker Apex II'
_computing_data_collection 'Bruker Apex II'
_computing_data_reduction 'Bruker SAINT'
_computing_molecular_graphics 'Bruker ShelXTL'
_computing_publication_material 'Bruker ShelXTL'
_computing_structure_refinement 'SHELXL-97 (Sheldrick, 1997)'
_computing_structure_solution 'SHELXS-97 (Sheldrick, 1990)'
_diffrn_ambient_temperature 100(2)
_diffrn_measured_fraction_theta_full 0.995
_diffrn_measured_fraction_theta_max 0.752
_diffrn_measurement_device_type 'CCD area detector'
_diffrn_measurement_method 'phi and omega scans'
_diffrn_radiation_monochromator graphite
_diffrn_radiation_source 'fine-focus sealed tube'
_diffrn_radiation_type MoK\a
_diffrn_radiation_wavelength 0.71073
_diffrn_reflns_av_R_equivalents 0.0447
_diffrn_reflns_av_sigmaI/netI 0.0500
_diffrn_reflns_limit_h_max 43
_diffrn_reflns_limit_h_min -38
_diffrn_reflns_limit_k_max 26
_diffrn_reflns_limit_k_min -24
_diffrn_reflns_limit_l_max 27
_diffrn_reflns_limit_l_min -33
_diffrn_reflns_number 44613
_diffrn_reflns_theta_full 28.50
_diffrn_reflns_theta_max 34.26
_diffrn_reflns_theta_min 4.10
_exptl_absorpt_coefficient_mu 0.803
_exptl_absorpt_correction_T_max 0.746
_exptl_absorpt_correction_T_min 0.652
_exptl_absorpt_correction_type multi-scan
_exptl_absorpt_process_details 'SADABS V2008/1'
_exptl_crystal_colour colourless
_exptl_crystal_density_diffrn 1.497
_exptl_crystal_density_method 'not measured'
_exptl_crystal_description block
_exptl_crystal_F_000 3680
_exptl_crystal_size_max 0.40
_exptl_crystal_size_mid 0.26
_exptl_crystal_size_min 0.15
_refine_diff_density_max 1.035
_refine_diff_density_min -1.127
_refine_diff_density_rms 0.140
_refine_ls_extinction_method none
_refine_ls_goodness_of_fit_ref 1.054
_refine_ls_hydrogen_treatment constr
_refine_ls_matrix_type full
_refine_ls_number_parameters 502
_refine_ls_number_reflns 12447
_refine_ls_number_restraints 0
_refine_ls_restrained_S_all 1.054
_refine_ls_R_factor_all 0.0753
_refine_ls_R_factor_gt 0.0510
_refine_ls_shift/su_max 0.001
_refine_ls_shift/su_mean 0.000
_refine_ls_structure_factor_coef Fsqd
_refine_ls_weighting_details 'calc w=1/[\s^2^(Fo^2^)+(0.0985P)^2^+0.1474P] where P=(Fo^2^+2Fc^2^)/3'
_refine_ls_weighting_scheme calc
_refine_ls_wR_factor_gt 0.1428
_refine_ls_wR_factor_ref 0.1593
_reflns_number_gt 9047
_reflns_number_total 16548
_reflns_threshold_expression >2sigma(I)
_cod_data_source_file c0dt00986e.txt
_cod_data_source_block 5.3
_cod_original_sg_symbol_H-M 'C 2/c'
_cod_database_code 7026945

loop_
_symmetry_equiv_pos_as_xyz
'x, y, z'
'-x, y, -z+1/2'
'x+1/2, y+1/2, z'
'-x+1/2, y+1/2, -z+1/2'
'-x, -y, -z'
'x, -y, z-1/2'
'-x+1/2, -y+1/2, -z'
'x+1/2, -y+1/2, z-1/2'

loop_
_atom_site_label
_atom_site_type_symbol
_atom_site_fract_x
_atom_site_fract_y
_atom_site_fract_z
_atom_site_U_iso_or_equiv
_atom_site_adp_type
_atom_site_occupancy
_atom_site_symmetry_multiplicity
_atom_site_calc_flag
_atom_site_refinement_flags
Cu1 Cu 0.219009(10) 0.514114(14) 0.398209(14) 0.01474(8) Uani 1 1 d .
O1 O 0.07821(8) 0.50832(12) 0.30104(12) 0.0377(4) Uani 1 1 d .
O2 O 0.18567(8) 0.41281(9) 0.48409(10) 0.0264(3) Uani 1 1 d .
O3 O 0.21403(7) 0.21394(9) 0.36501(9) 0.0235(3) Uani 1 1 d .
O4 O 0.21164(8) 0.63496(10) 0.59220(10) 0.0287(4) Uani 1 1 d .
O5 O 0.17530(8) 0.69312(10) 0.36829(9) 0.0274(4) Uani 1 1 d .
O6 O 0.19855(8) 0.69455(9) 0.20224(9) 0.0263(3) Uani 1 1 d .
O7 O 0.16728(8) 0.43520(9) 0.24841(9) 0.0241(3) Uani 1 1 d .
N1 N 0.27670(7) 0.41533(10) 0.45665(10) 0.0161(3) Uani 1 1 d .
N2 N 0.27470(8) 0.58775(10) 0.49300(10) 0.0174(3) Uani 1 1 d .
N3 N 0.26815(8) 0.54656(10) 0.36153(10) 0.0161(3) Uani 1 1 d .
C1 C 0.13210(10) 0.51096(13) 0.33822(13) 0.0211(4) Uani 1 1 d .
C2 C 0.34645(9) 0.43184(12) 0.50343(12) 0.0182(4) Uani 1 1 d .
H2 H 0.3685 0.3805 0.5269 0.022 Uiso 1 1 calc R
C3 C 0.36701(9) 0.49244(13) 0.56572(12) 0.0199(4) Uani 1 1 d .
H3A H 0.4115 0.4926 0.5991 0.024 Uiso 1 1 calc R
H3B H 0.3531 0.4753 0.5974 0.024 Uiso 1 1 calc R
C4 C 0.34496(9) 0.57889(13) 0.53778(12) 0.0185(4) Uani 1 1 d .
H4 H 0.3647 0.6151 0.5834 0.022 Uiso 1 1 calc R
C5 C 0.36021(9) 0.60584(13) 0.48710(12) 0.0193(4) Uani 1 1 d .
H5A H 0.4043 0.6125 0.5163 0.023 Uiso 1 1 calc R
H5B H 0.3413 0.6585 0.4653 0.023 Uiso 1 1 calc R
C6 C 0.33929(9) 0.54705(12) 0.42357(12) 0.0175(4) Uani 1 1 d .
H6 H 0.3575 0.5636 0.3962 0.021 Uiso 1 1 calc R
C7 C 0.36221(9) 0.46238(13) 0.45450(13) 0.0190(4) Uani 1 1 d .
H7A H 0.3462 0.4255 0.4105 0.023 Uiso 1 1 calc R
H7B H 0.4065 0.4623 0.4833 0.023 Uiso 1 1 calc R
C8 C 0.26194(9) 0.34277(12) 0.45598(12) 0.0171(4) Uani 1 1 d .
H8 H 0.2928 0.3035 0.4788 0.020 Uiso 1 1 calc R
C9 C 0.19615(10) 0.31441(12) 0.41986(12) 0.0185(4) Uani 1 1 d .
C10 C 0.15861(10) 0.34862(13) 0.43522(13) 0.0215(4) Uani 1 1 d .
C11 C 0.09901(10) 0.31605(14) 0.40383(14) 0.0258(5) Uani 1 1 d .
H11 H 0.0744 0.3419 0.4159 0.031 Uiso 1 1 calc R
C12 C 0.07691(10) 0.24923(15) 0.35739(14) 0.0274(5) Uani 1 1 d .
H12 H 0.0376 0.2298 0.3367 0.033 Uiso 1 1 calc R
C13 C 0.11336(10) 0.21224(14) 0.34231(13) 0.0249(4) Uani 1 1 d .
H13 H 0.1001 0.1657 0.3110 0.030 Uiso 1 1 calc R
C14 C 0.17332(10) 0.24485(13) 0.37494(13) 0.0206(4) Uani 1 1 d .
C15 C 0.15075(14) 0.44692(16) 0.50462(17) 0.0367(6) Uani 1 1 d .
H15A H 0.1127 0.4651 0.4585 0.055 Uiso 1 1 calc R
H15B H 0.1720 0.4927 0.5385 0.055 Uiso 1 1 calc R
H15C H 0.1428 0.4072 0.5315 0.055 Uiso 1 1 calc R
C16 C 0.19593(12) 0.13956(14) 0.32465(15) 0.0287(5) Uani 1 1 d .
H16A H 0.1919 0.0992 0.3547 0.043 Uiso 1 1 calc R
H16B H 0.2262 0.1220 0.3166 0.043 Uiso 1 1 calc R
H16C H 0.1573 0.1465 0.2749 0.043 Uiso 1 1 calc R
C17 C 0.25735(10) 0.63741(13) 0.51849(12) 0.0199(4) Uani 1 1 d .
H17 H 0.2864 0.6635 0.5653 0.024 Uiso 1 1 calc R
C18 C 0.18930(10) 0.65988(12) 0.47741(12) 0.0191(4) Uani 1 1 d .
C19 C 0.16694(10) 0.65945(13) 0.51748(13) 0.0226(4) Uani 1 1 d .
C20 C 0.10393(11) 0.68117(14) 0.48248(15) 0.0280(5) Uani 1 1 d .
H20 H 0.0895 0.6786 0.5136 0.034 Uiso 1 1 calc R
C21 C 0.06422(11) 0.70519(16) 0.40682(15) 0.0317(5) Uani 1 1 d .
H21 H 0.0236 0.7179 0.3861 0.038 Uiso 1 1 calc R
C22 C 0.08513(11) 0.70951(15) 0.36582(14) 0.0308(5) Uani 1 1 d .
H22 H 0.0603 0.7265 0.3139 0.037 Uiso 1 1 calc R
C23 C 0.14827(10) 0.68748(13) 0.40151(13) 0.0227(4) Uani 1 1 d .
C24 C 0.19289(14) 0.63824(18) 0.63745(17) 0.0407(7) Uani 1 1 d .
H24A H 0.1804 0.6931 0.6382 0.061 Uiso 1 1 calc R
H24B H 0.2256 0.6222 0.6896 0.061 Uiso 1 1 calc R
H24C H 0.1588 0.6018 0.6179 0.061 Uiso 1 1 calc R
C25 C 0.13670(15) 0.72568(18) 0.29311(15) 0.0421(7) Uani 1 1 d .
H25A H 0.1028 0.6893 0.2612 0.063 Uiso 1 1 calc R
H25B H 0.1591 0.7323 0.2705 0.063 Uiso 1 1 calc R
H25C H 0.1216 0.7779 0.2959 0.063 Uiso 1 1 calc R
C26 C 0.24755(9) 0.56830(12) 0.29578(12) 0.0193(4) Uani 1 1 d .
H26 H 0.2756 0.5880 0.2867 0.023 Uiso 1 1 calc R
C27 C 0.17938(10) 0.56714(13) 0.22458(12) 0.0202(4) Uani 1 1 d .
C28 C 0.15517(11) 0.63378(13) 0.17554(13) 0.0236(4) Uani 1 1 d .
C29 C 0.09189(12) 0.63601(15) 0.10696(13) 0.0284(5) Uani 1 1 d .
H29 H 0.0773 0.6825 0.0755 0.034 Uiso 1 1 calc R
C30 C 0.05273(12) 0.56986(16) 0.08753(14) 0.0323(5) Uani 1 1 d .
H30 H 0.0120 0.5723 0.0444 0.039 Uiso 1 1 calc R
C31 C 0.07517(12) 0.50200(15) 0.13274(14) 0.0288(5) Uani 1 1 d .
H31 H 0.0502 0.4565 0.1201 0.035 Uiso 1 1 calc R
C32 C 0.13911(11) 0.50040(13) 0.20182(13) 0.0233(4) Uani 1 1 d .
C33 C 0.17821(13) 0.76239(15) 0.15282(16) 0.0331(6) Uani 1 1 d .
H33A H 0.1653 0.7454 0.1015 0.050 Uiso 1 1 calc R
H33B H 0.2110 0.8012 0.1731 0.050 Uiso 1 1 calc R
H33C H 0.1444 0.7872 0.1499 0.050 Uiso 1 1 calc R
C34 C 0.12866(12) 0.36458(14) 0.22630(14) 0.0299(5) Uani 1 1 d .
H34A H 0.0974 0.3753 0.2345 0.045 Uiso 1 1 calc R
H34B H 0.1529 0.3187 0.2576 0.045 Uiso 1 1 calc R
H34C H 0.1099 0.3526 0.1720 0.045 Uiso 1 1 calc R
P1 P 0.47628(2) 0.69163(3) 0.43779(3) 0.02137(13) Uani 1 1 d .
F1 F 0.55148(6) 0.68862(10) 0.48183(9) 0.0358(4) Uani 1 1 d .
F2 F 0.40072(6) 0.69613(9) 0.39419(9) 0.0333(3) Uani 1 1 d .
F3 F 0.49352(8) 0.69569(11) 0.51921(9) 0.0446(4) Uani 1 1 d .
F4 F 0.45878(9) 0.69066(17) 0.35750(10) 0.0767(8) Uani 1 1 d .
F5 F 0.47337(7) 0.59673(9) 0.44099(13) 0.0584(6) Uani 1 1 d .
F6 F 0.47924(7) 0.78731(9) 0.43891(10) 0.0464(5) Uani 1 1 d .
C35 C 0.06079(15) 0.9438(2) 0.16056(18) 0.0486(8) Uani 1 1 d .
H35A H 0.0437 0.9968 0.1371 0.058 Uiso 1 1 calc R
H35B H 0.0489 0.9056 0.1186 0.058 Uiso 1 1 calc R
Cl1 Cl 0.14494(4) 0.95162(5) 0.22409(5) 0.0537(2) Uani 1 1 d .
Cl2 Cl 0.03207(4) 0.91414(8) 0.20635(7) 0.0854(4) Uani 1 1 d .

loop_
_atom_site_aniso_label
_atom_site_aniso_U_11
_atom_site_aniso_U_22
_atom_site_aniso_U_33
_atom_site_aniso_U_23
_atom_site_aniso_U_13
_atom_site_aniso_U_12
Cu1 0.01804(13) 0.01475(13) 0.01531(13) 0.00008(9) 0.01185(11) -0.00088(8)
O1 0.0241(9) 0.0474(11) 0.0402(11) -0.0051(9) 0.0178(8) -0.0019(8)
O2 0.0427(9) 0.0185(7) 0.0367(9) -0.0020(7) 0.0338(8) -0.0015(7)
O3 0.0360(9) 0.0179(7) 0.0283(8) -0.0039(6) 0.0252(7) -0.0030(6)
O4 0.0423(10) 0.0311(9) 0.0262(9) 0.0031(7) 0.0275(8) 0.0051(7)
O5 0.0449(10) 0.0242(8) 0.0221(8) 0.0030(6) 0.0246(8) 0.0068(7)
O6 0.0409(9) 0.0215(8) 0.0258(8) 0.0082(6) 0.0246(8) 0.0054(7)
O7 0.0374(9) 0.0190(7) 0.0176(7) -0.0019(6) 0.0169(7) -0.0056(6)
N1 0.0200(8) 0.0178(8) 0.0159(8) 0.0004(6) 0.0135(7) -0.0005(6)
N2 0.0219(8) 0.0161(8) 0.0185(8) 0.0005(6) 0.0141(7) -0.0018(6)
N3 0.0214(8) 0.0144(8) 0.0170(8) 0.0010(6) 0.0138(7) -0.0003(6)
C1 0.0271(11) 0.0196(10) 0.0209(10) -0.0008(8) 0.0164(9) 0.0007(8)
C2 0.0184(9) 0.0182(9) 0.0194(10) 0.0036(7) 0.0118(8) 0.0021(7)
C3 0.0175(9) 0.0255(10) 0.0157(10) 0.0029(8) 0.0090(8) 0.0002(8)
C4 0.0187(9) 0.0192(9) 0.0177(10) -0.0031(8) 0.0105(8) -0.0033(7)
C5 0.0211(9) 0.0179(9) 0.0225(10) -0.0015(8) 0.0147(9) -0.0047(7)
C6 0.0196(9) 0.0176(9) 0.0205(10) 0.0030(8) 0.0146(8) -0.0013(7)
C7 0.0203(9) 0.0203(9) 0.0232(10) 0.0016(8) 0.0164(9) 0.0005(7)
C8 0.0231(9) 0.0163(9) 0.0185(10) 0.0013(7) 0.0159(8) 0.0009(7)
C9 0.0259(10) 0.0157(9) 0.0209(10) 0.0035(7) 0.0175(9) -0.0010(7)
C10 0.0298(11) 0.0188(10) 0.0236(11) 0.0029(8) 0.0198(9) 0.0001(8)
C11 0.0310(12) 0.0252(11) 0.0341(13) 0.0053(9) 0.0262(11) 0.0014(9)
C12 0.0253(11) 0.0300(12) 0.0318(13) 0.0046(10) 0.0192(10) -0.0038(9)
C13 0.0296(11) 0.0238(11) 0.0241(11) 0.0007(9) 0.0171(10) -0.0040(9)
C14 0.0287(11) 0.0195(10) 0.0206(10) 0.0032(8) 0.0183(9) -0.0003(8)
C15 0.0597(17) 0.0274(12) 0.0522(17) -0.0024(11) 0.0492(15) 0.0020(11)
C16 0.0430(13) 0.0220(11) 0.0308(12) -0.0070(9) 0.0269(11) -0.0058(9)
C17 0.0253(10) 0.0194(10) 0.0187(10) -0.0024(8) 0.0147(9) -0.0028(8)
C18 0.0252(10) 0.0161(9) 0.0215(10) -0.0036(8) 0.0166(9) -0.0016(8)
C19 0.0305(11) 0.0168(9) 0.0269(11) -0.0024(8) 0.0204(10) -0.0006(8)
C20 0.0343(12) 0.0242(11) 0.0387(14) -0.0051(10) 0.0287(11) -0.0008(9)
C21 0.0257(11) 0.0331(13) 0.0369(14) -0.0069(11) 0.0183(11) 0.0051(9)
C22 0.0321(12) 0.0323(13) 0.0240(12) -0.0021(10) 0.0139(10) 0.0092(10)
C23 0.0319(11) 0.0176(10) 0.0244(11) -0.0026(8) 0.0196(10) 0.0015(8)
C24 0.0621(18) 0.0462(16) 0.0383(15) 0.0041(12) 0.0431(15) 0.0094(13)
C25 0.071(2) 0.0368(15) 0.0277(13) 0.0090(11) 0.0341(14) 0.0198(14)
C26 0.0253(10) 0.0181(9) 0.0213(10) 0.0028(8) 0.0175(9) 0.0021(8)
C27 0.0284(10) 0.0215(10) 0.0159(9) 0.0011(8) 0.0159(9) 0.0036(8)
C28 0.0365(12) 0.0230(10) 0.0206(10) 0.0031(8) 0.0218(10) 0.0065(9)
C29 0.0390(13) 0.0299(12) 0.0212(11) 0.0045(9) 0.0202(10) 0.0117(10)
C30 0.0335(12) 0.0391(14) 0.0198(11) -0.0007(10) 0.0126(10) 0.0084(10)
C31 0.0319(12) 0.0328(12) 0.0217(11) -0.0053(9) 0.0154(10) -0.0024(9)
C32 0.0328(12) 0.0238(11) 0.0191(10) -0.0020(8) 0.0183(10) 0.0005(9)
C33 0.0533(16) 0.0250(12) 0.0356(14) 0.0129(10) 0.0340(13) 0.0106(11)
C34 0.0449(14) 0.0241(11) 0.0255(12) -0.0053(9) 0.0231(11) -0.0123(10)
P1 0.0211(3) 0.0217(3) 0.0264(3) -0.0006(2) 0.0166(2) -0.0011(2)
F1 0.0237(7) 0.0482(9) 0.0424(9) -0.0097(7) 0.0230(7) -0.0028(6)
F2 0.0258(7) 0.0314(8) 0.0459(9) 0.0073(7) 0.0226(7) 0.0021(6)
F3 0.0474(9) 0.0658(12) 0.0344(9) 0.0062(8) 0.0317(8) 0.0016(8)
F4 0.0489(11) 0.164(2) 0.0308(10) -0.0319(12) 0.0309(9) -0.0313(13)
F5 0.0412(9) 0.0193(7) 0.1026(17) -0.0128(9) 0.0344(10) 0.0001(7)
F6 0.0388(9) 0.0266(8) 0.0445(10) 0.0120(7) 0.0071(8) -0.0049(6)
C35 0.0531(18) 0.057(2) 0.0377(16) 0.0032(14) 0.0272(15) -0.0025(15)
Cl1 0.0526(4) 0.0463(4) 0.0748(6) -0.0181(4) 0.0440(4) -0.0117(3)
Cl2 0.0594(5) 0.1220(10) 0.0983(8) 0.0757(8) 0.0592(6) 0.0504(6)

loop_
_atom_type_symbol
_atom_type_description
_atom_type_scat_dispersion_real
_atom_type_scat_dispersion_imag
_atom_type_scat_source
C C 0.0033 0.0016 'International Tables Vol C Tables 4.2.6.8 and 6.1.1.4'
H H 0.0000 0.0000 'International Tables Vol C Tables 4.2.6.8 and 6.1.1.4'
Cl Cl 0.1484 0.1585 'International Tables Vol C Tables 4.2.6.8 and 6.1.1.4'
N N 0.0061 0.0033 'International Tables Vol C Tables 4.2.6.8 and 6.1.1.4'
O O 0.0106 0.0060 'International Tables Vol C Tables 4.2.6.8 and 6.1.1.4'
F F 0.0171 0.0103 'International Tables Vol C Tables 4.2.6.8 and 6.1.1.4'
P P 0.1023 0.0942 'International Tables Vol C Tables 4.2.6.8 and 6.1.1.4'
Cu Cu 0.3201 1.2651 'International Tables Vol C Tables 4.2.6.8 and 6.1.1.4'

loop_
_geom_angle_atom_site_label_1
_geom_angle_atom_site_label_2
_geom_angle_atom_site_label_3
_geom_angle
C1 Cu1 N3 126.51(8)
C1 Cu1 N2 125.74(8)
N3 Cu1 N2 86.73(7)
C1 Cu1 N1 125.27(8)
N3 Cu1 N1 90.23(7)
N2 Cu1 N1 90.57(7)
C10 O2 C15 113.33(19)
C14 O3 C16 113.52(17)
C24 O4 C19 111.7(2)
C23 O5 C25 111.3(2)
C28 O6 C33 113.39(19)
C32 O7 C34 114.02(18)
C8 N1 C2 115.46(16)
C8 N1 Cu1 127.70(14)
C2 N1 Cu1 116.76(12)
C17 N2 C4 116.02(18)
C17 N2 Cu1 125.22(15)
C4 N2 Cu1 118.75(12)
C26 N3 C6 118.80(17)
C26 N3 Cu1 124.49(15)
C6 N3 Cu1 116.67(12)
O1 C1 Cu1 179.4(2)
C7 C2 C3 106.91(18)
C7 C2 N1 111.04(17)
C3 C2 N1 112.09(16)
C7 C2 H2 108.9
C3 C2 H2 108.9
N1 C2 H2 108.9
C2 C3 C4 115.15(17)
C2 C3 H3A 108.5
C4 C3 H3A 108.5
C2 C3 H3B 108.5
C4 C3 H3B 108.5
H3A C3 H3B 107.5
C5 C4 C3 111.47(18)
C5 C4 N2 106.97(16)
C3 C4 N2 112.79(15)
C5 C4 H4 108.5
C3 C4 H4 108.5
N2 C4 H4 108.5
C4 C5 C6 110.68(17)
C4 C5 H5A 109.5
C6 C5 H5A 109.5
C4 C5 H5B 109.5
C6 C5 H5B 109.5
H5A C5 H5B 108.1
C5 C6 C7 111.54(17)
C5 C6 N3 113.62(16)
C7 C6 N3 110.53(15)
C5 C6 H6 106.9
C7 C6 H6 106.9
N3 C6 H6 106.9
C2 C7 C6 115.02(17)
C2 C7 H7A 108.5
C6 C7 H7A 108.5
C2 C7 H7B 108.5
C6 C7 H7B 108.5
H7A C7 H7B 107.5
N1 C8 C9 123.98(18)
N1 C8 H8 118.0
C9 C8 H8 118.0
C10 C9 C14 114.32(19)
C10 C9 C8 124.08(19)
C14 C9 C8 121.24(18)
C9 C10 O2 111.06(19)
C9 C10 C11 121.6(2)
O2 C10 C11 127.33(19)
C12 C11 C10 122.7(2)
C12 C11 H11 118.6
C10 C11 H11 118.6
C13 C12 C11 117.6(2)
C13 C12 H12 121.2
C11 C12 H12 121.2
C12 C13 C14 119.2(2)
C12 C13 H13 120.4
C14 C13 H13 120.4
O3 C14 C9 110.12(18)
O3 C14 C13 125.3(2)
C9 C14 C13 124.5(2)
O2 C15 H15A 109.5
O2 C15 H15B 109.5
H15A C15 H15B 109.5
O2 C15 H15C 109.5
H15A C15 H15C 109.5
H15B C15 H15C 109.5
O3 C16 H16A 109.5
O3 C16 H16B 109.5
H16A C16 H16B 109.5
O3 C16 H16C 109.5
H16A C16 H16C 109.5
H16B C16 H16C 109.5
N2 C17 C18 123.14(19)
N2 C17 H17 118.4
C18 C17 H17 118.4
C19 C18 C23 113.2(2)
C19 C18 C17 118.7(2)
C23 C18 C17 127.99(18)
C18 C19 O4 108.7(2)
C18 C19 C20 121.1(2)
O4 C19 C20 130.2(2)
C21 C20 C19 124.1(2)
C21 C20 H20 117.9
C19 C20 H20 117.9
C22 C21 C20 116.9(2)
C22 C21 H21 121.6
C20 C21 H21 121.6
C21 C22 C23 118.5(2)
C21 C22 H22 120.8
C23 C22 H22 120.8
O5 C23 C18 109.2(2)
O5 C23 C22 124.5(2)
C18 C23 C22 126.2(2)
O4 C24 H24A 109.5
O4 C24 H24B 109.5
H24A C24 H24B 109.5
O4 C24 H24C 109.5
H24A C24 H24C 109.5
H24B C24 H24C 109.5
O5 C25 H25A 109.5
O5 C25 H25B 109.5
H25A C25 H25B 109.5
O5 C25 H25C 109.5
H25A C25 H25C 109.5
H25B C25 H25C 109.5
N3 C26 C27 127.10(19)
N3 C26 H26 116.4
C27 C26 H26 116.4
C28 C27 C32 115.0(2)
C28 C27 C26 119.51(19)
C32 C27 C26 125.35(19)
C27 C28 O6 110.2(2)
C27 C28 C29 122.2(2)
O6 C28 C29 127.5(2)
C30 C29 C28 121.2(2)
C30 C29 H29 119.4
C28 C29 H29 119.4
C31 C30 C29 118.6(2)
C31 C30 H30 120.7
C29 C30 H30 120.7
C30 C31 C32 119.8(2)
C30 C31 H31 120.1
C32 C31 H31 120.1
O7 C32 C27 111.8(2)
O7 C32 C31 125.0(2)
C27 C32 C31 123.1(2)
O6 C33 H33A 109.5
O6 C33 H33B 109.5
H33A C33 H33B 109.5
O6 C33 H33C 109.5
H33A C33 H33C 109.5
H33B C33 H33C 109.5
O7 C34 H34A 109.5
O7 C34 H34B 109.5
H34A C34 H34B 109.5
O7 C34 H34C 109.5
H34A C34 H34C 109.5
H34B C34 H34C 109.5
F4 P1 F3 178.00(14)
F4 P1 F5 92.74(14)
F3 P1 F5 89.16(12)
F4 P1 F6 90.46(14)
F3 P1 F6 87.63(10)
F5 P1 F6 176.69(12)
F4 P1 F1 96.87(10)
F3 P1 F1 83.68(9)
F5 P1 F1 91.21(9)
F6 P1 F1 89.24(8)
F4 P1 F2 83.60(9)
F3 P1 F2 95.82(9)
F5 P1 F2 89.59(8)
F6 P1 F2 89.93(8)
F1 P1 F2 179.05(9)
Cl2 C35 Cl1 113.21(18)
Cl2 C35 H35A 108.9
Cl1 C35 H35A 108.9
Cl2 C35 H35B 108.9
Cl1 C35 H35B 108.9
H35A C35 H35B 107.7

loop_
_geom_bond_atom_site_label_1
_geom_bond_atom_site_label_2
_geom_bond_distance
Cu1 C1 1.938(2)
Cu1 N3 1.9785(17)
Cu1 N2 2.0900(18)
Cu1 N1 2.1181(17)
O1 C1 1.202(3)
O2 C10 1.376(3)
O2 C15 1.380(3)
O3 C14 1.347(3)
O3 C16 1.427(3)
O4 C24 1.330(3)
O4 C19 1.398(3)
O5 C23 1.288(3)
O5 C25 1.425(3)
O6 C28 1.405(3)
O6 C33 1.424(3)
O7 C32 1.372(3)
O7 C34 1.466(3)
N1 C8 1.274(3)
N1 C2 1.581(2)
N2 C17 1.227(3)
N2 C4 1.579(3)
N3 C26 1.228(3)
N3 C6 1.598(3)
C2 C7 1.434(3)
C2 C3 1.499(3)
C2 H2 1.0000
C3 C4 1.545(3)
C3 H3A 0.9900
C3 H3B 0.9900
C4 C5 1.438(3)
C4 H4 1.0000
C5 C6 1.495(3)
C5 H5A 0.9900
C5 H5B 0.9900
C6 C7 1.533(3)
C6 H6 1.0000
C7 H7A 0.9900
C7 H7B 0.9900
C8 C9 1.562(3)
C8 H8 0.9500
C9 C10 1.367(3)
C9 C14 1.403(3)
C10 C11 1.459(3)
C11 C12 1.379(3)
C11 H11 0.9500
C12 C13 1.357(3)
C12 H12 0.9500
C13 C14 1.463(3)
C13 H13 0.9500
C15 H15A 0.9800
C15 H15B 0.9800
C15 H15C 0.9800
C16 H16A 0.9800
C16 H16B 0.9800
C16 H16C 0.9800
C17 C18 1.573(3)
C17 H17 0.9500
C18 C19 1.306(3)
C18 C23 1.414(3)
C19 C20 1.470(3)
C20 C21 1.387(4)
C20 H20 0.9500
C21 C22 1.294(4)
C21 H21 0.9500
C22 C23 1.472(3)
C22 H22 0.9500
C24 H24A 0.9800
C24 H24B 0.9800
C24 H24C 0.9800
C25 H25A 0.9800
C25 H25B 0.9800
C25 H25C 0.9800
C26 C27 1.583(3)
C26 H26 0.9500
C27 C28 1.404(3)
C27 C32 1.438(3)
C28 C29 1.486(3)
C29 C30 1.422(4)
C29 H29 0.9500
C30 C31 1.381(4)
C30 H30 0.9500
C31 C32 1.500(3)
C31 H31 0.9500
C33 H33A 0.9800
C33 H33B 0.9800
C33 H33C 0.9800
C34 H34A 0.9800
C34 H34B 0.9800
C34 H34C 0.9800
P1 F4 1.4913(18)
P1 F3 1.5186(17)
P1 F5 1.5898(17)
P1 F6 1.5990(17)
P1 F1 1.6931(14)
P1 F2 1.7041(14)
C35 Cl2 1.643(3)
C35 Cl1 1.879(3)
C35 H35A 0.9900
C35 H35B 0.9900

loop_
_geom_torsion_atom_site_label_1
_geom_torsion_atom_site_label_2
_geom_torsion_atom_site_label_3
_geom_torsion_atom_site_label_4
_geom_torsion
C1 Cu1 N1 C8 4.5(2)
N3 Cu1 N1 C8 -132.56(18)
N2 Cu1 N1 C8 140.71(18)
C1 Cu1 N1 C2 -178.98(13)
N3 Cu1 N1 C2 44.00(13)
N2 Cu1 N1 C2 -42.72(13)
C1 Cu1 N2 C17 -1.8(2)
N3 Cu1 N2 C17 132.07(19)
N1 Cu1 N2 C17 -137.73(18)
C1 Cu1 N2 C4 176.73(13)
N3 Cu1 N2 C4 -49.41(14)
N1 Cu1 N2 C4 40.79(13)
C1 Cu1 N3 C26 0.1(2)
N2 Cu1 N3 C26 -133.18(18)
N1 Cu1 N3 C26 136.27(18)
C1 Cu1 N3 C6 177.76(13)
N2 Cu1 N3 C6 44.48(13)
N1 Cu1 N3 C6 -46.07(13)
C8 N1 C2 C7 118.4(2)
Cu1 N1 C2 C7 -58.55(19)
C8 N1 C2 C3 -122.06(19)
Cu1 N1 C2 C3 60.96(19)
C7 C2 C3 C4 52.8(2)
N1 C2 C3 C4 -69.1(2)
C2 C3 C4 C5 -54.4(2)
C2 C3 C4 N2 65.9(2)
C17 N2 C4 C5 -113.9(2)
Cu1 N2 C4 C5 67.46(18)
C17 N2 C4 C3 123.2(2)
Cu1 N2 C4 C3 -55.44(19)
C3 C4 C5 C6 52.3(2)
N2 C4 C5 C6 -71.4(2)
C4 C5 C6 C7 -53.3(2)
C4 C5 C6 N3 72.4(2)
C26 N3 C6 C5 114.5(2)
Cu1 N3 C6 C5 -63.25(18)
C26 N3 C6 C7 -119.2(2)
Cu1 N3 C6 C7 63.02(18)
C3 C2 C7 C6 -53.8(2)
N1 C2 C7 C6 68.8(2)
C5 C6 C7 C2 56.5(2)
N3 C6 C7 C2 -70.9(2)
C2 N1 C8 C9 174.14(17)
Cu1 N1 C8 C9 -9.3(3)
N1 C8 C9 C10 -50.4(3)
N1 C8 C9 C14 136.9(2)
C14 C9 C10 O2 175.46(18)
C8 C9 C10 O2 2.3(3)
C14 C9 C10 C11 -2.6(3)
C8 C9 C10 C11 -175.71(19)
C15 O2 C10 C9 -176.8(2)
C15 O2 C10 C11 1.1(3)
C9 C10 C11 C12 0.2(4)
O2 C10 C11 C12 -177.4(2)
C10 C11 C12 C13 1.4(4)
C11 C12 C13 C14 -0.5(3)
C16 O3 C14 C9 175.55(18)
C16 O3 C14 C13 -5.9(3)
C10 C9 C14 O3 -177.90(18)
C8 C9 C14 O3 -4.5(3)
C10 C9 C14 C13 3.5(3)
C8 C9 C14 C13 176.87(19)
C12 C13 C14 O3 179.6(2)
C12 C13 C14 C9 -2.0(3)
C4 N2 C17 C18 174.43(17)
Cu1 N2 C17 C18 -7.0(3)
N2 C17 C18 C19 129.8(2)
N2 C17 C18 C23 -55.7(3)
C23 C18 C19 O4 -177.25(18)
C17 C18 C19 O4 -1.9(3)
C23 C18 C19 C20 3.7(3)
C17 C18 C19 C20 179.01(19)
C24 O4 C19 C18 175.9(2)
C24 O4 C19 C20 -5.1(3)
C18 C19 C20 C21 -1.6(4)
O4 C19 C20 C21 179.5(2)
C19 C20 C21 C22 -1.1(4)
C20 C21 C22 C23 1.1(4)
C25 O5 C23 C18 -176.2(2)
C25 O5 C23 C22 1.7(3)
C19 C18 C23 O5 174.10(19)
C17 C18 C23 O5 -0.7(3)
C19 C18 C23 C22 -3.8(3)
C17 C18 C23 C22 -178.6(2)
C21 C22 C23 O5 -176.2(2)
C21 C22 C23 C18 1.3(4)
C6 N3 C26 C27 175.67(18)
Cu1 N3 C26 C27 -6.7(3)
N3 C26 C27 C28 135.8(2)
N3 C26 C27 C32 -48.0(3)
C32 C27 C28 O6 -178.78(18)
C26 C27 C28 O6 -2.2(3)
C32 C27 C28 C29 2.3(3)
C26 C27 C28 C29 178.87(19)
C33 O6 C28 C27 176.55(18)
C33 O6 C28 C29 -4.6(3)
C27 C28 C29 C30 -0.4(3)
O6 C28 C29 C30 -179.1(2)
C28 C29 C30 C31 -1.7(3)
C29 C30 C31 C32 1.7(4)
C34 O7 C32 C27 -178.25(18)
C34 O7 C32 C31 -1.4(3)
C28 C27 C32 O7 174.63(18)
C26 C27 C32 O7 -1.8(3)
C28 C27 C32 C31 -2.3(3)
C26 C27 C32 C31 -178.7(2)
C30 C31 C32 O7 -176.2(2)
C30 C31 C32 C27 0.3(4)
